data_7117023
loop_
_publ_author_name
'Jiaheng Zhang'
'Damon A. Parrish'
'Jean'ne M. Shreeve'

_publ_section_title
;
 Curious cases of 3,6-dinitropyrazolo[4,3-c]pyrazole-based energetic
 cocrystals with high nitrogen content: an alternative to salt formation
;
_journal_name_full Chem.Commun.
_journal_page_first 7337
_journal_paper_doi 10.1039/C5cc01745A
_journal_volume 51
_journal_year 2015
_chemical_formula_moiety '2(C2 H4 N4), C4 H2 N6 O4'
_chemical_formula_sum 'C8 H10 N14 O4'
_chemical_formula_weight 366.30
_space_group_crystal_system monoclinic
_space_group_IT_number 14
_space_group_name_Hall '-P 2ybc'
_space_group_name_H-M_alt 'P 1 21/c 1'
_symmetry_space_group_name_Hall '-P 2ybc'
_symmetry_space_group_name_H-M 'P 1 21/c 1'
_atom_sites_solution_hydrogens difmap
_atom_sites_solution_primary direct
_audit_creation_date 2014-10-22
_audit_creation_method
;
Olex2 1.2
(compiled 2014.09.19 svn.r3010 for OlexSys, GUI svn.r4874)
;
_audit_update_record
;
2015-02-10 deposited with the CCDC.
2015-03-17 downloaded from the CCDC.
;
_cell_angle_alpha 90
_cell_angle_beta 92.037(2)
_cell_angle_gamma 90
_cell_formula_units_Z 2
_cell_length_a 6.2903(3)
_cell_length_b 7.2315(3)
_cell_length_c 15.5555(7)
_cell_measurement_reflns_used 9845
_cell_measurement_temperature 150
_cell_measurement_theta_max 43.486
_cell_measurement_theta_min 3.11
_cell_volume 707.15(5)
_computing_cell_refinement 'SAINT v8.34A (Bruker, 2013)'
_computing_data_reduction 'SAINT v8.34A (Bruker, 2013)'
_computing_molecular_graphics 'Olex2 (Dolomanov et al., 2009)'
_computing_publication_material 'Olex2 (Dolomanov et al., 2009)'
_computing_structure_refinement 'ShelXL (Sheldrick, 2008)'
_computing_structure_solution 'ShelXT (Sheldrick, 2008)'
_diffrn_ambient_temperature 150
_diffrn_detector 'Bruker Photon-100 area detector'
_diffrn_detector_area_resol_mean 10.5
_diffrn_detector_type 'CMOS area detector'
_diffrn_measured_fraction_theta_full 0.988
_diffrn_measured_fraction_theta_max 0.991
_diffrn_measurement_device 'Fixed Chi Three-Circle Diffractometer'
_diffrn_measurement_device_type 'Bruker D8 Venture'
_diffrn_measurement_method '\w and \f scans'
_diffrn_radiation_monochromator 'TRIUMPH graphite'
_diffrn_radiation_probe x-ray
_diffrn_radiation_type MoK\a
_diffrn_radiation_wavelength 0.71073
_diffrn_reflns_av_R_equivalents 0.0313
_diffrn_reflns_av_unetI/netI 0.0112
_diffrn_reflns_Laue_measured_fraction_full 0.988
_diffrn_reflns_Laue_measured_fraction_max 0.991
_diffrn_reflns_limit_h_max 8
_diffrn_reflns_limit_h_min -8
_diffrn_reflns_limit_k_max 9
_diffrn_reflns_limit_k_min -9
_diffrn_reflns_limit_l_max 20
_diffrn_reflns_limit_l_min -20
_diffrn_reflns_number 25675
_diffrn_reflns_point_group_measured_fraction_full 0.988
_diffrn_reflns_point_group_measured_fraction_max 0.991
_diffrn_reflns_theta_full 25.242
_diffrn_reflns_theta_max 28.273
_diffrn_reflns_theta_min 5.906
_diffrn_source 'sealed tube'
_diffrn_source_type fine-focus
_diffrn_standards_number 0
_exptl_absorpt_coefficient_mu 0.142
_exptl_absorpt_correction_T_max 0.7489
_exptl_absorpt_correction_T_min 0.6915
_exptl_absorpt_correction_type multi-scan
_exptl_absorpt_process_details
;
SADABS-2014/4 (Bruker,2014) was used for absorption correction.
wR2(int) was 0.0568 before and 0.0516 after correction.
The Ratio of minimum to maximum transmission is 0.9234.
The \l/2 correction factor is 0.00150.
;
_exptl_crystal_colour yellow
_exptl_crystal_colour_primary yellow
_exptl_crystal_density_diffrn 1.720
_exptl_crystal_description cube
_exptl_crystal_F_000 376
_exptl_crystal_size_max 0.5
_exptl_crystal_size_mid 0.5
_exptl_crystal_size_min 0.3
_refine_diff_density_max 0.502
_refine_diff_density_min -0.273
_refine_diff_density_rms 0.054
_refine_ls_extinction_coef .
_refine_ls_extinction_method none
_refine_ls_goodness_of_fit_ref 1.040
_refine_ls_hydrogen_treatment refall
_refine_ls_matrix_type full
_refine_ls_number_parameters 138
_refine_ls_number_reflns 1742
_refine_ls_number_restraints 0
_refine_ls_restrained_S_all 1.040
_refine_ls_R_factor_all 0.0368
_refine_ls_R_factor_gt 0.0335
_refine_ls_shift/su_max 0.000
_refine_ls_shift/su_mean 0.000
_refine_ls_structure_factor_coef Fsqd
_refine_ls_weighting_details 'w=1/[\s^2^(Fo^2^)+(0.0505P)^2^+0.2937P] where P=(Fo^2^+2Fc^2^)/3'
_refine_ls_weighting_scheme calc
_refine_ls_wR_factor_gt 0.0867
_refine_ls_wR_factor_ref 0.0897
_reflns_Friedel_coverage 0.000
_reflns_Friedel_fraction_full .
_reflns_Friedel_fraction_max .
_reflns_number_gt 1591
_reflns_number_total 1742
_reflns_threshold_expression 'I > 2\s(I)'
_cod_data_source_file c5cc01745a2.cif
_cod_data_source_block monostrong
_cod_depositor_comments
;
The following automatic conversions were performed:

'_diffrn_radiation_probe' value 'X-ray' changed to 'x-ray' according
to the built-in table from CIF Core dictionary named 'cif_core.dic'
version 2.4.1 from 2010-06-29.

Automatic conversion script
Id: cif_fix_values 3105 2015-03-04 15:46:00Z robertas 
;
_cod_database_code 7117023
_shelx_space_group_comment
;
The symmetry employed for this shelxl refinement is uniquely defined
by the following loop, which should always be used as a source of
symmetry information in preference to the above space-group names.
They are only intended as comments.
;
_shelx_estimated_absorpt_t_max 0.959
_shelx_estimated_absorpt_t_min 0.932
_olex2_refinement_description
;
;
_shelx_shelxl_version_number 2014/7
_olex2_submission_special_instructions 'No special instructions were received'

loop_
_space_group_symop_operation_xyz
'x, y, z'
'-x, y+1/2, -z+1/2'
'-x, -y, -z'
'x, -y-1/2, z-1/2'

loop_
_atom_site_label
_atom_site_type_symbol
_atom_site_fract_x
_atom_site_fract_y
_atom_site_fract_z
_atom_site_U_iso_or_equiv
_atom_site_adp_type
_atom_site_occupancy
_atom_site_site_symmetry_order
_atom_site_calc_flag
_atom_site_refinement_flags_posn
_atom_site_refinement_flags_adp
_atom_site_refinement_flags_occupancy
_atom_site_disorder_assembly
_atom_site_disorder_group
N4 N 0.42250(15) 0.45644(13) 0.77489(6) 0.0180(2) Uani 1 1 d . . . . .
N5 N 0.56525(15) 0.51773(13) 0.90136(6) 0.0181(2) Uani 1 1 d . . . . .
H5 H 0.646(3) 0.557(2) 0.9448(11) 0.034(4) Uiso 1 1 d . . . . .
N6 N 0.37602(14) 0.42995(13) 0.91764(6) 0.0173(2) Uani 1 1 d . . . . .
N7 N 0.11485(16) 0.29889(16) 0.82288(7) 0.0253(2) Uani 1 1 d . . . . .
H7A H 0.049(3) 0.321(2) 0.7728(12) 0.035(4) Uiso 1 1 d . . . . .
H7B H 0.039(3) 0.278(2) 0.8684(12) 0.034(4) Uiso 1 1 d . . . . .
C3 C 0.58839(17) 0.53187(16) 0.81792(7) 0.0190(2) Uani 1 1 d . . . . .
H3 H 0.709(2) 0.588(2) 0.7938(10) 0.025(4) Uiso 1 1 d . . . . .
C4 C 0.29765(16) 0.39538(15) 0.83902(6) 0.0162(2) Uani 1 1 d . . . . .
O1 O 0.14917(14) 0.69211(12) 0.34740(5) 0.0252(2) Uani 1 1 d . . . . .
O2 O -0.03755(13) 0.78293(13) 0.45491(6) 0.0287(2) Uani 1 1 d . . . . .
N1 N 0.11498(14) 0.70399(13) 0.42462(6) 0.0177(2) Uani 1 1 d . . . . .
N2 N 0.23554(14) 0.60795(12) 0.56541(6) 0.0158(2) Uani 1 1 d . . . . .
N3 N 0.40280(14) 0.51671(12) 0.60073(6) 0.0148(2) Uani 1 1 d . . . . .
H3A H 0.408(3) 0.494(3) 0.6577(13) 0.038(4) Uiso 1 1 d . . . . .
C1 C 0.26794(15) 0.61741(14) 0.48136(6) 0.0140(2) Uani 1 1 d . . . . .
C2 C 0.54101(15) 0.46891(14) 0.53941(6) 0.0128(2) Uani 1 1 d . . . . .

loop_
_atom_site_aniso_label
_atom_site_aniso_U_11
_atom_site_aniso_U_22
_atom_site_aniso_U_33
_atom_site_aniso_U_23
_atom_site_aniso_U_13
_atom_site_aniso_U_12
N4 0.0217(4) 0.0204(4) 0.0120(4) 0.0005(3) 0.0023(3) -0.0004(3)
N5 0.0175(4) 0.0204(4) 0.0162(4) -0.0006(3) -0.0015(3) -0.0031(3)
N6 0.0178(4) 0.0216(4) 0.0124(4) 0.0007(3) 0.0007(3) -0.0017(3)
N7 0.0211(5) 0.0385(6) 0.0163(5) 0.0002(4) -0.0005(4) -0.0087(4)
C3 0.0197(5) 0.0198(5) 0.0177(5) 0.0018(4) 0.0032(4) -0.0014(4)
C4 0.0178(5) 0.0181(5) 0.0125(5) 0.0001(4) 0.0011(4) 0.0012(4)
O1 0.0278(4) 0.0301(5) 0.0173(4) 0.0045(3) -0.0063(3) -0.0005(3)
O2 0.0169(4) 0.0293(5) 0.0401(5) 0.0046(4) 0.0017(3) 0.0085(3)
N1 0.0146(4) 0.0171(4) 0.0212(4) 0.0031(3) -0.0026(3) -0.0005(3)
N2 0.0149(4) 0.0176(4) 0.0151(4) 0.0002(3) 0.0022(3) 0.0010(3)
N3 0.0152(4) 0.0186(4) 0.0106(4) 0.0007(3) 0.0020(3) 0.0014(3)
C1 0.0129(4) 0.0150(4) 0.0141(5) 0.0012(4) 0.0002(3) 0.0003(3)
C2 0.0139(4) 0.0143(4) 0.0102(5) 0.0006(3) 0.0000(3) -0.0005(3)

loop_
_atom_type_symbol
_atom_type_description
_atom_type_scat_dispersion_real
_atom_type_scat_dispersion_imag
_atom_type_scat_source
C C 0.0033 0.0016 'International Tables Vol C Tables 4.2.6.8 and 6.1.1.4'
H H 0.0000 0.0000 'International Tables Vol C Tables 4.2.6.8 and 6.1.1.4'
N N 0.0061 0.0033 'International Tables Vol C Tables 4.2.6.8 and 6.1.1.4'
O O 0.0106 0.0060 'International Tables Vol C Tables 4.2.6.8 and 6.1.1.4'

loop_
_geom_angle_atom_site_label_1
_geom_angle_atom_site_label_2
_geom_angle_atom_site_label_3
_geom_angle
_geom_angle_site_symmetry_1
_geom_angle_site_symmetry_3
C3 N4 C4 103.03(9) . .
N6 N5 H5 119.1(11) . .
C3 N5 H5 130.8(12) . .
C3 N5 N6 110.08(9) . .
C4 N6 N5 102.24(8) . .
H7A N7 H7B 119.2(17) . .
C4 N7 H7A 115.9(12) . .
C4 N7 H7B 114.6(12) . .
N4 C3 H3 126.7(9) . .
N5 C3 N4 110.53(9) . .
N5 C3 H3 122.8(9) . .
N6 C4 N4 114.11(10) . .
N6 C4 N7 123.43(10) . .
N7 C4 N4 122.38(10) . .
O1 N1 C1 115.83(9) . .
O2 N1 O1 125.06(10) . .
O2 N1 C1 119.12(10) . .
C1 N2 N3 106.37(8) . .
N2 N3 H3A 119.5(12) . .
N2 N3 C2 110.46(8) . .
C2 N3 H3A 130.0(12) . .
N2 C1 N1 120.42(9) . .
N2 C1 C2 111.44(8) . 3_666
C2 C1 N1 128.13(9) 3_666 .
N3 C2 C1 148.28(9) . 3_666
N3 C2 C2 108.11(11) . 3_666
C2 C2 C1 103.61(10) 3_666 3_666

loop_
_geom_bond_atom_site_label_1
_geom_bond_atom_site_label_2
_geom_bond_distance
_geom_bond_site_symmetry_2
N4 C3 1.3359(14) .
N4 C4 1.3647(13) .
N5 H5 0.877(18) .
N5 N6 1.3804(13) .
N5 C3 1.3152(14) .
N6 C4 1.3261(13) .
N7 H7A 0.884(19) .
N7 H7B 0.880(19) .
N7 C4 1.3608(14) .
C3 H3 0.951(16) .
O1 N1 1.2308(13) .
O2 N1 1.2250(13) .
N1 C1 1.4270(13) .
N2 N3 1.3428(12) .
N2 C1 1.3321(13) .
N3 H3A 0.90(2) .
N3 C2 1.3579(13) .
C1 C2 1.4021(13) 3_666
C2 C1 1.4022(13) 3_666
C2 C2 1.3882(18) 3_666

loop_
_geom_hbond_atom_site_label_D
_geom_hbond_atom_site_label_H
_geom_hbond_atom_site_label_A
_geom_hbond_distance_DH
_geom_hbond_distance_HA
_geom_hbond_distance_DA
_geom_hbond_angle_DHA
_geom_hbond_site_symmetry_A
N5 H5 N6 0.877(18) 2.151(18) 2.8518(13) 136.5(15) 3_667
N5 H5 O2 0.877(18) 2.304(18) 2.9777(13) 133.6(14) 4_676
N7 H7A O1 0.884(19) 2.212(19) 3.0765(13) 165.8(16) 3_566
N7 H7B N2 0.880(19) 2.385(19) 3.1712(14) 148.9(16) 2_546
N3 H3A N4 0.90(2) 1.84(2) 2.7425(13) 177.6(18) .

loop_
_geom_torsion_atom_site_label_1
_geom_torsion_atom_site_label_2
_geom_torsion_atom_site_label_3
_geom_torsion_atom_site_label_4
_geom_torsion
_geom_torsion_site_symmetry_1
_geom_torsion_site_symmetry_2
_geom_torsion_site_symmetry_3
_geom_torsion_site_symmetry_4
N5 N6 C4 N4 -0.60(12) . . . .
N5 N6 C4 N7 176.02(10) . . . .
N6 N5 C3 N4 -0.25(13) . . . .
C3 N4 C4 N6 0.46(13) . . . .
C3 N4 C4 N7 -176.19(11) . . . .
C3 N5 N6 C4 0.50(12) . . . .
C4 N4 C3 N5 -0.11(12) . . . .
O1 N1 C1 N2 -173.91(9) . . . .
O1 N1 C1 C2 4.54(15) . . . 3_666
O2 N1 C1 N2 6.03(15) . . . .
O2 N1 C1 C2 -175.52(10) . . . 3_666
N2 N3 C2 C1 -179.64(15) . . . 3_666
N2 N3 C2 C2 -0.36(14) . . . 3_666
N3 N2 C1 N1 178.79(9) . . . .
N3 N2 C1 C2 0.09(11) . . . 3_666
C1 N2 N3 C2 0.17(11) . . . .
